data_7248190
loop_
_publ_author_name
'Rashid, Showkat'
'Husain, Ahmad'
'Bhat, Bilal A.'
'Mehta, Goverdhan'

_publ_section_title
;
 Incisive analysis of hydrogen-bonded supramolecular architectures in
 designer polycyclitols: observation of some interesting self-assembly
 patterns
;
_journal_issue 14
_journal_name_full CrystEngComm
_journal_page_first 1952
_journal_page_last 1961
_journal_paper_doi 10.1039/D4CE00010B
_journal_volume 26
_journal_year 2024
_chemical_formula_moiety 'C10 H12 O5'
_chemical_formula_sum 'C10 H12 O5'
_chemical_formula_weight 212.20
_space_group_crystal_system monoclinic
_space_group_IT_number 14
_space_group_name_Hall '-P 2yn'
_space_group_name_H-M_alt 'P 1 21/n 1'
_atom_sites_solution_hydrogens geom
_audit_block_doi 10.5517/ccdc.csd.cc2191fv
_audit_creation_date 2020-05-12
_audit_creation_method
;
Olex2 1.3-ac4
(compiled 2018.12.18 svn.r3554 for Rigaku Oxford Diffraction, GUI svn.r1)
;
_audit_update_record
;
2020-05-31 deposited with the CCDC.	2024-02-20 downloaded from the CCDC.
;
_cell_angle_alpha 90
_cell_angle_beta 92.629(4)
_cell_angle_gamma 90
_cell_formula_units_Z 4
_cell_length_a 10.7437(12)
_cell_length_b 6.9554(7)
_cell_length_c 12.3782(14)
_cell_measurement_reflns_used 9881
_cell_measurement_temperature 298(2)
_cell_measurement_theta_max 27.55
_cell_measurement_theta_min 2.57
_cell_volume 924.01(17)
_computing_cell_refinement 'SAINT v8.37A (Bruker, 2015)'
_computing_data_reduction 'SAINT v8.37A (Bruker, 2015)'
_computing_molecular_graphics 'Olex2 (Dolomanov et al., 2009)'
_computing_publication_material 'Olex2 (Dolomanov et al., 2009)'
_computing_structure_refinement 'ShelXL (Sheldrick, 2015)'
_computing_structure_solution 'SHELXT 2014/5 (Sheldrick, 2014)'
_diffrn_ambient_temperature 298.03
_diffrn_measured_fraction_theta_full 0.987
_diffrn_measured_fraction_theta_max 0.987
_diffrn_measurement_device_type 'Bruker APEX-II CCD'
_diffrn_measurement_method '\f and \w scans'
_diffrn_radiation_type MoK\a
_diffrn_radiation_wavelength 0.71073
_diffrn_reflns_av_R_equivalents 0.0235
_diffrn_reflns_av_unetI/netI 0.0123
_diffrn_reflns_Laue_measured_fraction_full 0.987
_diffrn_reflns_Laue_measured_fraction_max 0.987
_diffrn_reflns_limit_h_max 12
_diffrn_reflns_limit_h_min -12
_diffrn_reflns_limit_k_max 8
_diffrn_reflns_limit_k_min -8
_diffrn_reflns_limit_l_max 14
_diffrn_reflns_limit_l_min -14
_diffrn_reflns_number 15915
_diffrn_reflns_point_group_measured_fraction_full 0.987
_diffrn_reflns_point_group_measured_fraction_max 0.987
_diffrn_reflns_theta_full 25.022
_diffrn_reflns_theta_max 25.022
_diffrn_reflns_theta_min 2.569
_diffrn_standards_number 0
_exptl_absorpt_coefficient_mu 0.123
_exptl_absorpt_correction_T_max 0.7456
_exptl_absorpt_correction_T_min 0.6824
_exptl_absorpt_correction_type none
_exptl_absorpt_process_details
'SADABS-2014/5 (Bruker,2014/5) was used for absorption correction. wR2(int) was 0.1306 before and 0.0424 after correction. The Ratio of minimum to maximum transmission is 0.9152. The \l/2 correction factor is 0.00150.'
_exptl_crystal_colour colourless
_exptl_crystal_colour_primary colourless
_exptl_crystal_density_diffrn 1.525
_exptl_crystal_description needle
_exptl_crystal_F_000 448
_exptl_crystal_size_max 0.2
_exptl_crystal_size_mid 0.16
_exptl_crystal_size_min 0.12
_refine_diff_density_max 0.279
_refine_diff_density_min -0.150
_refine_diff_density_rms 0.035
_refine_ls_extinction_method none
_refine_ls_goodness_of_fit_ref 1.097
_refine_ls_hydrogen_treatment constr
_refine_ls_matrix_type full
_refine_ls_number_parameters 140
_refine_ls_number_reflns 1606
_refine_ls_number_restraints 0
_refine_ls_restrained_S_all 1.097
_refine_ls_R_factor_all 0.0365
_refine_ls_R_factor_gt 0.0350
_refine_ls_shift/su_max 0.000
_refine_ls_shift/su_mean 0.000
_refine_ls_structure_factor_coef Fsqd
_refine_ls_weighting_details 'w=1/[\s^2^(Fo^2^)+(0.0369P)^2^+0.4632P] where P=(Fo^2^+2Fc^2^)/3'
_refine_ls_weighting_scheme calc
_refine_ls_wR_factor_gt 0.0867
_refine_ls_wR_factor_ref 0.0878
_reflns_Friedel_coverage 0.000
_reflns_number_gt 1522
_reflns_number_total 1606
_reflns_threshold_expression 'I > 2\s(I)'
_cod_data_source_file d4ce00010b2.cif
_cod_data_source_block gm103_a
_cod_depositor_comments 'Adding full bibliography for 7248187--7248191.cif.'
_cod_database_code 7248190
_shelx_shelxl_version_number 2018/3
_shelx_space_group_comment
;
The symmetry employed for this shelxl refinement is uniquely defined
by the following loop, which should always be used as a source of
symmetry information in preference to the above space-group names.
They are only intended as comments.
;
_shelx_estimated_absorpt_t_max 0.985
_shelx_estimated_absorpt_t_min 0.976
_olex2_refinement_description
;
1. Fixed Uiso
 At 1.2 times of:
  All C(H) groups
 At 1.5 times of:
  All O(H) groups
2.a Ternary CH refined with riding coordinates:
 C8(H8), C7(H7), C1(H1A), C2(H2A)
2.b Aromatic/amide H refined with riding coordinates:
 C5(H5A), C6(H6), C4(H4A), C3(H3)
2.c Idealised tetrahedral OH refined as rotating group:
 O1(H1), O5(H5), O4(H4), O2(H2)
;
_olex2_submission_special_instructions 'No special instructions were received'

loop_
_space_group_symop_operation_xyz
'x, y, z'
'-x+1/2, y+1/2, -z+1/2'
'-x, -y, -z'
'x-1/2, -y-1/2, z-1/2'

loop_
_atom_site_label
_atom_site_type_symbol
_atom_site_fract_x
_atom_site_fract_y
_atom_site_fract_z
_atom_site_U_iso_or_equiv
_atom_site_adp_type
_atom_site_occupancy
_atom_site_site_symmetry_order
_atom_site_calc_flag
_atom_site_refinement_flags_posn
_atom_site_refinement_flags_adp
_atom_site_refinement_flags_occupancy
_atom_site_disorder_assembly
_atom_site_disorder_group
O1 O 0.59560(10) 0.04161(16) 0.38084(8) 0.0332(3) Uani 1 1 d . . . . .
H1 H 0.527224 -0.010485 0.382269 0.050 Uiso 1 1 calc GR . . . .
O5 O 0.80768(10) -0.05461(14) 0.50027(9) 0.0347(3) Uani 1 1 d . . . . .
H5 H 0.751530 -0.088387 0.457310 0.052 Uiso 1 1 calc GR . . . .
O4 O 0.63195(10) 0.12912(17) 0.62123(8) 0.0336(3) Uani 1 1 d . . . . .
H4 H 0.667162 0.163289 0.678198 0.050 Uiso 1 1 calc GR . . . .
O3 O 0.64742(10) 0.53900(15) 0.45228(9) 0.0358(3) Uani 1 1 d . . . . .
O2 O 0.80596(13) 0.68352(16) 0.66642(9) 0.0413(3) Uani 1 1 d . . . . .
H2 H 0.796096 0.785437 0.633852 0.062 Uiso 1 1 calc GR . . . .
C9 C 0.68145(12) 0.2321(2) 0.53408(10) 0.0222(3) Uani 1 1 d . . . . .
C10 C 0.81020(13) 0.15067(19) 0.50665(11) 0.0241(3) Uani 1 1 d . . . . .
C8 C 0.68998(13) 0.4506(2) 0.55297(11) 0.0265(3) Uani 1 1 d . . . . .
H8 H 0.630804 0.484361 0.607844 0.032 Uiso 1 1 calc R . . . .
C5 C 0.90241(13) 0.2046(2) 0.59650(12) 0.0302(3) Uani 1 1 d . . . . .
H5A H 0.959140 0.113633 0.623512 0.036 Uiso 1 1 calc R . . . .
C7 C 0.81857(14) 0.5306(2) 0.59041(11) 0.0271(3) Uani 1 1 d . . . . .
H7 H 0.857361 0.583889 0.526842 0.033 Uiso 1 1 calc R . . . .
C1 C 0.59183(12) 0.2210(2) 0.43513(11) 0.0267(3) Uani 1 1 d . . . . .
H1A H 0.506677 0.249248 0.455512 0.032 Uiso 1 1 calc R . . . .
C6 C 0.90368(14) 0.3797(2) 0.63745(12) 0.0305(3) Uani 1 1 d . . . . .
H6 H 0.957829 0.409290 0.695856 0.037 Uiso 1 1 calc R . . . .
C4 C 0.84749(13) 0.2345(2) 0.39992(12) 0.0298(3) Uani 1 1 d . . . . .
H4A H 0.927145 0.209385 0.377092 0.036 Uiso 1 1 calc R . . . .
C3 C 0.77226(15) 0.3415(2) 0.33781(12) 0.0336(4) Uani 1 1 d . . . . .
H3 H 0.799297 0.388498 0.272568 0.040 Uiso 1 1 calc R . . . .
C2 C 0.64328(14) 0.3879(2) 0.37181(12) 0.0322(4) Uani 1 1 d . . . . .
H2A H 0.587882 0.421536 0.309573 0.039 Uiso 1 1 calc R . . . .

loop_
_atom_site_aniso_label
_atom_site_aniso_U_11
_atom_site_aniso_U_22
_atom_site_aniso_U_33
_atom_site_aniso_U_23
_atom_site_aniso_U_13
_atom_site_aniso_U_12
O1 0.0297(5) 0.0399(6) 0.0302(6) -0.0082(5) 0.0027(4) -0.0101(5)
O5 0.0408(6) 0.0176(5) 0.0449(7) -0.0015(4) -0.0049(5) 0.0016(4)
O4 0.0343(6) 0.0462(7) 0.0203(5) 0.0038(5) 0.0027(4) -0.0169(5)
O3 0.0430(6) 0.0287(6) 0.0350(6) 0.0036(5) -0.0068(5) 0.0116(5)
O2 0.0741(9) 0.0229(6) 0.0265(6) -0.0048(4) -0.0035(5) 0.0030(5)
C9 0.0213(6) 0.0261(7) 0.0194(6) 0.0023(5) 0.0033(5) -0.0021(5)
C10 0.0244(7) 0.0173(7) 0.0305(7) 0.0006(6) 0.0014(6) 0.0021(5)
C8 0.0290(7) 0.0270(8) 0.0235(7) 0.0000(6) 0.0032(6) 0.0074(6)
C5 0.0235(7) 0.0277(8) 0.0390(8) 0.0032(6) -0.0041(6) 0.0039(6)
C7 0.0374(8) 0.0214(7) 0.0227(7) -0.0024(6) 0.0025(6) -0.0021(6)
C1 0.0219(7) 0.0350(8) 0.0233(7) -0.0014(6) 0.0013(5) 0.0011(6)
C6 0.0274(7) 0.0326(8) 0.0310(8) -0.0002(6) -0.0044(6) -0.0038(6)
C4 0.0274(7) 0.0289(8) 0.0340(8) -0.0048(6) 0.0128(6) -0.0027(6)
C3 0.0415(9) 0.0354(8) 0.0247(7) 0.0039(6) 0.0091(6) -0.0071(7)
C2 0.0369(8) 0.0346(8) 0.0245(7) 0.0044(6) -0.0050(6) 0.0043(7)

loop_
_atom_type_symbol
_atom_type_description
_atom_type_scat_dispersion_real
_atom_type_scat_dispersion_imag
_atom_type_scat_source
C C 0.0033 0.0016 'International Tables Vol C Tables 4.2.6.8 and 6.1.1.4'
H H 0.0000 0.0000 'International Tables Vol C Tables 4.2.6.8 and 6.1.1.4'
O O 0.0106 0.0060 'International Tables Vol C Tables 4.2.6.8 and 6.1.1.4'

loop_
_citation_id
_citation_doi
_citation_year
1 10.1002/chem.202003367 2020

loop_
_geom_angle_atom_site_label_1
_geom_angle_atom_site_label_2
_geom_angle_atom_site_label_3
_geom_angle
_geom_angle_site_symmetry_1
_geom_angle_site_symmetry_3
_geom_angle_publ_flag
C1 O1 H1 109.5 . . ?
C10 O5 H5 109.5 . . ?
C9 O4 H4 109.5 . . ?
C8 O3 C2 106.44(10) . . ?
C7 O2 H2 109.5 . . ?
O4 C9 C10 110.62(11) . . ?
O4 C9 C8 113.87(11) . . ?
O4 C9 C1 109.89(11) . . ?
C8 C9 C10 110.32(11) . . ?
C1 C9 C10 110.07(11) . . ?
C1 C9 C8 101.72(11) . . ?
O5 C10 C9 111.28(11) . . ?
O5 C10 C5 107.47(11) . . ?
O5 C10 C4 109.95(12) . . ?
C5 C10 C9 108.17(11) . . ?
C5 C10 C4 110.96(12) . . ?
C4 C10 C9 108.99(11) . . ?
O3 C8 C9 105.95(11) . . ?
O3 C8 H8 107.8 . . ?
O3 C8 C7 110.45(12) . . ?
C9 C8 H8 107.8 . . ?
C9 C8 C7 116.65(11) . . ?
C7 C8 H8 107.8 . . ?
C10 C5 H5A 119.7 . . ?
C6 C5 C10 120.65(13) . . ?
C6 C5 H5A 119.7 . . ?
O2 C7 C8 110.84(12) . . ?
O2 C7 H7 107.7 . . ?
O2 C7 C6 109.94(12) . . ?
C8 C7 H7 107.7 . . ?
C6 C7 C8 112.83(12) . . ?
C6 C7 H7 107.7 . . ?
O1 C1 C9 113.24(12) . . ?
O1 C1 H1A 110.2 . . ?
O1 C1 C2 114.12(11) . . ?
C9 C1 H1A 110.2 . . ?
C2 C1 C9 98.30(11) . . ?
C2 C1 H1A 110.2 . . ?
C5 C6 C7 120.27(13) . . ?
C5 C6 H6 119.9 . . ?
C7 C6 H6 119.9 . . ?
C10 C4 H4A 118.5 . . ?
C3 C4 C10 123.08(13) . . ?
C3 C4 H4A 118.5 . . ?
C4 C3 H3 119.8 . . ?
C4 C3 C2 120.42(13) . . ?
C2 C3 H3 119.8 . . ?
O3 C2 C1 101.56(11) . . ?
O3 C2 C3 110.44(12) . . ?
O3 C2 H2A 111.5 . . ?
C1 C2 H2A 111.5 . . ?
C3 C2 C1 110.05(12) . . ?
C3 C2 H2A 111.5 . . ?

loop_
_geom_bond_atom_site_label_1
_geom_bond_atom_site_label_2
_geom_bond_distance
_geom_bond_site_symmetry_2
_geom_bond_publ_flag
O1 H1 0.8200 . ?
O1 C1 1.4186(18) . ?
O5 H5 0.8200 . ?
O5 C10 1.4302(17) . ?
O4 H4 0.8200 . ?
O4 C9 1.4186(16) . ?
O3 C8 1.4452(17) . ?
O3 C2 1.4473(19) . ?
O2 H2 0.8200 . ?
O2 C7 1.4305(17) . ?
C9 C10 1.5469(19) . ?
C9 C8 1.539(2) . ?
C9 C1 1.5248(18) . ?
C10 C5 1.503(2) . ?
C10 C4 1.515(2) . ?
C8 H8 0.9800 . ?
C8 C7 1.541(2) . ?
C5 H5A 0.9300 . ?
C5 C6 1.319(2) . ?
C7 H7 0.9800 . ?
C7 C6 1.493(2) . ?
C1 H1A 0.9800 . ?
C1 C2 1.519(2) . ?
C6 H6 0.9300 . ?
C4 H4A 0.9300 . ?
C4 C3 1.320(2) . ?
C3 H3 0.9300 . ?
C3 C2 1.502(2) . ?
C2 H2A 0.9800 . ?
